data_7226977
loop_
_publ_author_name
'Dey, Dhananjay'
'Bhandary, Subhrajyoti'
'Thomas, Sajesh P.'
'Spackman, Mark A.'
'Chopra, Deepak'

_publ_section_title
;
 Energy frameworks and a topological analysis of the supramolecular
 features in in situ cryocrystallized liquids: tuning the weak interaction
 landscape via fluorination.
;
_journal_issue 46
_journal_name_full 'Physical chemistry chemical physics : PCCP'
_journal_page_first 31811
_journal_page_last 31820
_journal_paper_doi 10.1039/c6cp05917a
_journal_volume 18
_journal_year 2016
_chemical_formula_sum 'C7 H2 Cl F3 O'
_chemical_formula_weight 194.54
_space_group_crystal_system monoclinic
_space_group_IT_number 14
_space_group_name_Hall '-P 2ybc'
_space_group_name_H-M_alt 'P 1 21/c 1'
_symmetry_space_group_name_Hall '-P 2ybc'
_symmetry_space_group_name_H-M 'P 1 21/c 1'
_atom_sites_solution_hydrogens geom
_audit_creation_method SHELXL-2014/7
_audit_update_record
;
2016-08-09 deposited with the CCDC.
2016-10-31 downloaded from the CCDC.
;
_cell_angle_alpha 90
_cell_angle_beta 97.546(2)
_cell_angle_gamma 90
_cell_formula_units_Z 8
_cell_length_a 13.4138(5)
_cell_length_b 5.1617(2)
_cell_length_c 20.5882(7)
_cell_measurement_reflns_used 7679
_cell_measurement_temperature 110(2)
_cell_measurement_theta_max 30.29
_cell_measurement_theta_min 2.35
_cell_volume 1413.14(9)
_computing_structure_refinement 'SHELXL-2014/7 (Sheldrick, 2014)'
_diffrn_ambient_temperature 110(2)
_diffrn_measured_fraction_theta_full 0.807
_diffrn_measured_fraction_theta_max 0.688
_diffrn_measurement_device_type 'Bruker APEX-II CCD'
_diffrn_measurement_method '\w scans'
_diffrn_radiation_type MoK\a
_diffrn_radiation_wavelength 0.71073
_diffrn_reflns_av_R_equivalents 0.0159
_diffrn_reflns_av_unetI/netI 0.0159
_diffrn_reflns_Laue_measured_fraction_full 0.807
_diffrn_reflns_Laue_measured_fraction_max 0.688
_diffrn_reflns_limit_h_max 15
_diffrn_reflns_limit_h_min -15
_diffrn_reflns_limit_k_max 4
_diffrn_reflns_limit_k_min -4
_diffrn_reflns_limit_l_max 27
_diffrn_reflns_limit_l_min -27
_diffrn_reflns_number 8731
_diffrn_reflns_point_group_measured_fraction_full 0.807
_diffrn_reflns_point_group_measured_fraction_max 0.688
_diffrn_reflns_theta_full 25.242
_diffrn_reflns_theta_max 27.870
_diffrn_reflns_theta_min 1.996
_exptl_absorpt_coefficient_mu 0.536
_exptl_absorpt_correction_T_max 0.7461
_exptl_absorpt_correction_T_min 0.6922
_exptl_absorpt_correction_type multi-scan
_exptl_absorpt_process_details SADABS
_exptl_crystal_colour colourless
_exptl_crystal_density_diffrn 1.829
_exptl_crystal_description block
_exptl_crystal_F_000 768
_exptl_crystal_size_max 0.300
_exptl_crystal_size_mid 0.300
_exptl_crystal_size_min 0.300
_refine_diff_density_max 0.232
_refine_diff_density_min -0.314
_refine_diff_density_rms 0.054
_refine_ls_extinction_method none
_refine_ls_goodness_of_fit_ref 1.049
_refine_ls_hydrogen_treatment constr
_refine_ls_matrix_type full
_refine_ls_number_parameters 217
_refine_ls_number_reflns 2317
_refine_ls_number_restraints 0
_refine_ls_restrained_S_all 1.049
_refine_ls_R_factor_all 0.0322
_refine_ls_R_factor_gt 0.0290
_refine_ls_shift/su_max 0.001
_refine_ls_shift/su_mean 0.000
_refine_ls_structure_factor_coef Fsqd
_refine_ls_weighting_details 'w=1/[\s^2^(Fo^2^)+(0.0315P)^2^+1.4899P] where P=(Fo^2^+2Fc^2^)/3'
_refine_ls_weighting_scheme calc
_refine_ls_wR_factor_gt 0.0741
_refine_ls_wR_factor_ref 0.0763
_reflns_Friedel_coverage 0.000
_reflns_number_gt 2086
_reflns_number_total 2317
_reflns_threshold_expression 'I > 2\s(I)'
_cod_data_source_file c6cp05917a2.cif
_cod_data_source_block 345TFBC
_cod_depositor_comments 'Adding full bibliography for 7226976--7226978.cif.'
_cod_database_code 7226977
_shelx_shelxl_version_number 2014/7
_shelx_space_group_comment
;
The symmetry employed for this shelxl refinement is uniquely defined
by the following loop, which should always be used as a source of
symmetry information in preference to the above space-group names.
They are only intended as comments.
;
_shelx_estimated_absorpt_t_min 0.856
_shelx_estimated_absorpt_t_max 0.856

loop_
_space_group_symop_operation_xyz
'x, y, z'
'-x, y+1/2, -z+1/2'
'-x, -y, -z'
'x, -y-1/2, z-1/2'

loop_
_atom_site_label
_atom_site_type_symbol
_atom_site_fract_x
_atom_site_fract_y
_atom_site_fract_z
_atom_site_U_iso_or_equiv
_atom_site_adp_type
_atom_site_occupancy
_atom_site_site_symmetry_order
_atom_site_calc_flag
_atom_site_refinement_flags_posn
_atom_site_refinement_flags_adp
Cl1A Cl 0.96983(4) 0.76778(12) 0.63512(2) 0.02797(16) Uani 1 1 d . .
Cl1 Cl 0.08788(4) -0.29696(13) 0.48487(3) 0.03093(17) Uani 1 1 d . .
F1A F 0.67546(8) 1.5095(3) 0.76699(6) 0.0285(3) Uani 1 1 d . .
F2 F 0.38489(8) 0.5690(3) 0.64517(5) 0.0283(3) Uani 1 1 d . .
F2A F 0.53396(8) 1.1876(3) 0.70777(6) 0.0326(3) Uani 1 1 d . .
F1 F 0.49555(8) 0.3171(3) 0.56481(6) 0.0337(4) Uani 1 1 d . .
F3 F 0.19260(9) 0.4365(3) 0.64967(6) 0.0339(4) Uani 1 1 d . .
F3A F 0.58580(9) 0.7929(3) 0.63316(7) 0.0370(4) Uani 1 1 d . .
O1A O 1.00392(10) 1.1834(3) 0.70351(7) 0.0234(4) Uani 1 1 d . .
O1 O 0.26670(10) -0.3764(3) 0.45498(6) 0.0247(4) Uani 1 1 d . .
C1A C 0.83015(14) 1.0726(4) 0.68612(8) 0.0173(5) Uani 1 1 d . .
C2A C 0.80367(14) 1.2789(4) 0.72382(8) 0.0183(5) Uani 1 1 d . .
H2A H 0.8536 1.3930 0.7446 0.022 Uiso 1 1 calc R U
C4 C 0.34413(14) 0.3747(5) 0.60793(9) 0.0206(5) Uani 1 1 d . .
C1 C 0.25846(14) -0.0230(4) 0.53008(8) 0.0189(5) Uani 1 1 d . .
C6 C 0.20103(14) 0.1081(5) 0.57124(9) 0.0215(5) Uani 1 1 d . .
H6 H 0.1328 0.0626 0.5728 0.026 Uiso 1 1 calc R U
C3 C 0.39960(14) 0.2434(5) 0.56651(9) 0.0234(5) Uani 1 1 d . .
C4A C 0.63046(14) 1.1503(5) 0.70026(9) 0.0229(5) Uani 1 1 d . .
C5 C 0.24540(14) 0.3040(5) 0.60944(9) 0.0223(5) Uani 1 1 d . .
C3A C 0.70430(14) 1.3143(5) 0.73045(9) 0.0206(5) Uani 1 1 d . .
C7A C 0.93880(14) 1.0419(4) 0.68051(8) 0.0182(5) Uani 1 1 d . .
C2 C 0.35871(14) 0.0449(5) 0.52777(9) 0.0226(5) Uani 1 1 d . .
H2 H 0.3978 -0.0452 0.4998 0.027 Uiso 1 1 calc R U
C6A C 0.75711(14) 0.9046(5) 0.65499(9) 0.0209(5) Uani 1 1 d . .
H6A H 0.7752 0.7633 0.6294 0.025 Uiso 1 1 calc R U
C5A C 0.65827(14) 0.9502(5) 0.66260(9) 0.0243(5) Uani 1 1 d . .
C7 C 0.21903(15) -0.2405(5) 0.48703(9) 0.0234(5) Uani 1 1 d . .

loop_
_atom_site_aniso_label
_atom_site_aniso_U_11
_atom_site_aniso_U_22
_atom_site_aniso_U_33
_atom_site_aniso_U_23
_atom_site_aniso_U_13
_atom_site_aniso_U_12
Cl1A 0.0302(3) 0.0247(4) 0.0304(3) -0.0052(2) 0.0095(2) 0.0030(2)
Cl1 0.0249(3) 0.0333(5) 0.0338(3) -0.0065(2) 0.0006(2) -0.0056(2)
F1A 0.0269(6) 0.0286(10) 0.0310(6) -0.0059(5) 0.0075(5) 0.0039(5)
F2 0.0265(6) 0.0290(10) 0.0289(6) -0.0095(5) 0.0013(5) -0.0043(5)
F2A 0.0159(6) 0.0438(11) 0.0385(7) 0.0033(6) 0.0051(5) -0.0004(5)
F1 0.0192(6) 0.0452(11) 0.0383(7) -0.0122(6) 0.0095(5) -0.0101(6)
F3 0.0270(6) 0.0387(11) 0.0380(7) -0.0164(6) 0.0122(5) 0.0014(6)
F3A 0.0261(7) 0.0359(11) 0.0472(8) -0.0099(6) -0.0020(5) -0.0138(6)
O1A 0.0195(7) 0.0211(11) 0.0294(7) -0.0001(6) 0.0024(5) -0.0007(6)
O1 0.0296(8) 0.0236(11) 0.0217(6) -0.0047(6) 0.0063(6) -0.0002(7)
C1A 0.0199(9) 0.0154(15) 0.0162(8) 0.0039(7) 0.0012(7) -0.0001(8)
C2A 0.0199(10) 0.0168(15) 0.0177(8) 0.0023(8) 0.0006(7) -0.0028(8)
C4 0.0234(10) 0.0192(16) 0.0183(8) -0.0013(8) -0.0004(7) -0.0028(8)
C1 0.0223(10) 0.0174(16) 0.0166(8) 0.0020(8) 0.0008(7) -0.0003(8)
C6 0.0178(9) 0.0244(16) 0.0221(9) 0.0011(8) 0.0022(7) -0.0003(8)
C3 0.0167(10) 0.0305(17) 0.0232(9) 0.0002(9) 0.0034(7) -0.0026(9)
C4A 0.0156(9) 0.0295(17) 0.0238(9) 0.0065(9) 0.0032(7) -0.0019(9)
C5 0.0209(10) 0.0271(17) 0.0196(9) -0.0032(8) 0.0052(7) 0.0049(9)
C3A 0.0238(10) 0.0200(16) 0.0182(8) 0.0004(8) 0.0036(7) 0.0025(9)
C7A 0.0229(10) 0.0145(15) 0.0173(8) 0.0037(8) 0.0031(7) 0.0021(8)
C2 0.0213(10) 0.0271(17) 0.0200(9) -0.0015(8) 0.0053(7) 0.0032(9)
C6A 0.0254(10) 0.0164(16) 0.0206(9) -0.0002(8) 0.0014(7) -0.0014(9)
C5A 0.0223(10) 0.0244(17) 0.0248(9) 0.0031(9) -0.0023(8) -0.0097(9)
C7 0.0273(11) 0.0219(17) 0.0198(9) 0.0066(9) -0.0012(8) -0.0035(9)

loop_
_atom_type_symbol
_atom_type_description
_atom_type_scat_dispersion_real
_atom_type_scat_dispersion_imag
_atom_type_scat_source
C C 0.0033 0.0016 'International Tables Vol C Tables 4.2.6.8 and 6.1.1.4'
H H 0.0000 0.0000 'International Tables Vol C Tables 4.2.6.8 and 6.1.1.4'
O O 0.0106 0.0060 'International Tables Vol C Tables 4.2.6.8 and 6.1.1.4'
F F 0.0171 0.0103 'International Tables Vol C Tables 4.2.6.8 and 6.1.1.4'
Cl Cl 0.1484 0.1585 'International Tables Vol C Tables 4.2.6.8 and 6.1.1.4'

loop_
_geom_angle_atom_site_label_1
_geom_angle_atom_site_label_2
_geom_angle_atom_site_label_3
_geom_angle
C2A C1A C6A 121.02(18)
C2A C1A C7A 116.75(18)
C6A C1A C7A 122.2(2)
C3A C2A C1A 118.74(18)
C3A C2A H2A 120.6
C1A C2A H2A 120.6
F2 C4 C5 120.54(18)
F2 C4 C3 120.68(18)
C5 C4 C3 118.77(19)
C6 C1 C2 120.71(19)
C6 C1 C7 123.27(18)
C2 C1 C7 116.02(18)
C5 C6 C1 118.37(18)
C5 C6 H6 120.8
C1 C6 H6 120.8
F1 C3 C2 120.52(18)
F1 C3 C4 118.12(19)
C2 C3 C4 121.35(18)
F2A C4A C5A 120.83(19)
F2A C4A C3A 120.4(2)
C5A C4A C3A 118.79(19)
F3 C5 C6 120.33(18)
F3 C5 C4 117.70(19)
C6 C5 C4 121.97(19)
F1A C3A C2A 120.74(18)
F1A C3A C4A 117.85(18)
C2A C3A C4A 121.4(2)
O1A C7A C1A 125.5(2)
O1A C7A Cl1A 119.26(16)
C1A C7A Cl1A 115.24(15)
C3 C2 C1 118.83(19)
C3 C2 H2 120.6
C1 C2 H2 120.6
C5A C6A C1A 118.0(2)
C5A C6A H6A 121.0
C1A C6A H6A 121.0
F3A C5A C4A 118.29(18)
F3A C5A C6A 119.7(2)
C4A C5A C6A 122.05(19)
O1 C7 C1 126.54(19)
O1 C7 Cl1 119.09(17)
C1 C7 Cl1 114.38(16)

loop_
_geom_bond_atom_site_label_1
_geom_bond_atom_site_label_2
_geom_bond_distance
Cl1A C7A 1.775(2)
Cl1 C7 1.778(2)
F1A C3A 1.344(2)
F2 C4 1.335(2)
F2A C4A 1.338(2)
F1 C3 1.347(2)
F3 C5 1.345(2)
F3A C5A 1.348(2)
O1A C7A 1.189(2)
O1 C7 1.203(3)
C1A C2A 1.391(3)
C1A C6A 1.399(3)
C1A C7A 1.486(3)
C2A C3A 1.370(3)
C2A H2A 0.9500
C4 C5 1.378(3)
C4 C3 1.381(3)
C1 C6 1.393(3)
C1 C2 1.396(3)
C1 C7 1.484(3)
C6 C5 1.368(3)
C6 H6 0.9500
C3 C2 1.368(3)
C4A C5A 1.373(3)
C4A C3A 1.386(3)
C2 H2 0.9500
C6A C5A 1.376(3)
C6A H6A 0.9500

loop_
_geom_torsion_atom_site_label_1
_geom_torsion_atom_site_label_2
_geom_torsion_atom_site_label_3
_geom_torsion_atom_site_label_4
_geom_torsion
C6A C1A C2A C3A 0.5(3)
C7A C1A C2A C3A -179.87(17)
C2 C1 C6 C5 -0.2(3)
C7 C1 C6 C5 179.24(19)
F2 C4 C3 F1 -0.1(3)
C5 C4 C3 F1 179.01(19)
F2 C4 C3 C2 -179.61(19)
C5 C4 C3 C2 -0.5(3)
C1 C6 C5 F3 179.70(18)
C1 C6 C5 C4 0.3(3)
F2 C4 C5 F3 -0.3(3)
C3 C4 C5 F3 -179.34(18)
F2 C4 C5 C6 179.11(19)
C3 C4 C5 C6 0.0(3)
C1A C2A C3A F1A 179.30(17)
C1A C2A C3A C4A -0.3(3)
F2A C4A C3A F1A -0.1(3)
C5A C4A C3A F1A 179.84(18)
F2A C4A C3A C2A 179.56(18)
C5A C4A C3A C2A -0.5(3)
C2A C1A C7A O1A -2.8(3)
C6A C1A C7A O1A 176.85(19)
C2A C1A C7A Cl1A 177.22(14)
C6A C1A C7A Cl1A -3.1(2)
F1 C3 C2 C1 -178.89(18)
C4 C3 C2 C1 0.6(3)
C6 C1 C2 C3 -0.3(3)
C7 C1 C2 C3 -179.76(19)
C2A C1A C6A C5A 0.2(3)
C7A C1A C6A C5A -179.41(18)
F2A C4A C5A F3A 0.3(3)
C3A C4A C5A F3A -179.61(18)
F2A C4A C5A C6A -178.81(19)
C3A C4A C5A C6A 1.3(3)
C1A C6A C5A F3A 179.77(18)
C1A C6A C5A C4A -1.1(3)
C6 C1 C7 O1 -172.8(2)
C2 C1 C7 O1 6.7(3)
C6 C1 C7 Cl1 7.0(3)
C2 C1 C7 Cl1 -173.50(15)
